data_7157019
loop_
_publ_author_name
'Liu, Dan'
'Sun, Jing'
'Zhang, Yu'
'Yan, Chao-Guo'

_publ_section_title
;
 Diastereoselective synthesis of spirocyclic
 isoxazolo[5,4-c]pyrrolo[2,1-a]isoquinolines via cascade double [3 +
 2]cycloadditions.
;
_journal_issue 34
_journal_name_full 'Organic &amp; biomolecular chemistry'
_journal_page_first 8008
_journal_page_last 8013
_journal_paper_doi 10.1039/c9ob01474h
_journal_volume 17
_journal_year 2019
_chemical_formula_moiety 'C34 H25 N5 O5'
_chemical_formula_sum 'C34 H25 N5 O5'
_chemical_formula_weight 583.59
_space_group_crystal_system monoclinic
_space_group_IT_number 14
_space_group_name_Hall '-P 2ybc'
_space_group_name_H-M_alt 'P 1 21/c 1'
_symmetry_space_group_name_Hall '-P 2ybc'
_symmetry_space_group_name_H-M 'P 1 21/c 1'
_atom_sites_solution_hydrogens geom
_audit_creation_method SHELXL-2014/7
_audit_update_record
;
2019-07-01 deposited with the CCDC.    2019-08-07 downloaded from the CCDC.
;
_cell_angle_alpha 90
_cell_angle_beta 92.348(2)
_cell_angle_gamma 90
_cell_formula_units_Z 4
_cell_length_a 9.5329(6)
_cell_length_b 12.0116(9)
_cell_length_c 26.3133(17)
_cell_measurement_reflns_used 9995
_cell_measurement_temperature 296(2)
_cell_measurement_theta_max 25.15
_cell_measurement_theta_min 2.30
_cell_volume 3010.5(4)
_computing_structure_refinement 'SHELXL-2014/7 (Sheldrick, 2014)'
_diffrn_ambient_temperature 296(2)
_diffrn_measured_fraction_theta_full 0.996
_diffrn_measured_fraction_theta_max 0.989
_diffrn_measurement_device_type 'CCD area detector'
_diffrn_measurement_method 'phi and omega scans'
_diffrn_radiation_source 'fine-focus sealed tube'
_diffrn_radiation_type MoK\a
_diffrn_radiation_wavelength 0.71073
_diffrn_reflns_av_R_equivalents 0.0557
_diffrn_reflns_av_unetI/netI 0.0571
_diffrn_reflns_Laue_measured_fraction_full 0.996
_diffrn_reflns_Laue_measured_fraction_max 0.989
_diffrn_reflns_limit_h_max 12
_diffrn_reflns_limit_h_min -12
_diffrn_reflns_limit_k_max 15
_diffrn_reflns_limit_k_min -15
_diffrn_reflns_limit_l_max 34
_diffrn_reflns_limit_l_min -27
_diffrn_reflns_number 33168
_diffrn_reflns_point_group_measured_fraction_full 0.996
_diffrn_reflns_point_group_measured_fraction_max 0.989
_diffrn_reflns_theta_full 25.242
_diffrn_reflns_theta_max 27.587
_diffrn_reflns_theta_min 1.549
_exptl_absorpt_coefficient_mu 0.089
_exptl_absorpt_correction_T_max 0.982
_exptl_absorpt_correction_T_min 0.977
_exptl_absorpt_correction_type multi-scan
_exptl_absorpt_process_details sadabs
_exptl_crystal_colour colorless
_exptl_crystal_density_diffrn 1.288
_exptl_crystal_description block
_exptl_crystal_F_000 1216
_exptl_crystal_size_max 0.260
_exptl_crystal_size_mid 0.220
_exptl_crystal_size_min 0.200
_refine_diff_density_max 0.510
_refine_diff_density_min -0.463
_refine_diff_density_rms 0.056
_refine_ls_extinction_method none
_refine_ls_goodness_of_fit_ref 1.032
_refine_ls_hydrogen_treatment constr
_refine_ls_matrix_type full
_refine_ls_number_parameters 405
_refine_ls_number_reflns 6907
_refine_ls_number_restraints 15
_refine_ls_restrained_S_all 1.086
_refine_ls_R_factor_all 0.1233
_refine_ls_R_factor_gt 0.0762
_refine_ls_shift/su_max 0.000
_refine_ls_shift/su_mean 0.000
_refine_ls_structure_factor_coef Fsqd
_refine_ls_weighting_details 'w=1/[\s^2^(Fo^2^)+(0.1001P)^2^+2.1059P] where P=(Fo^2^+2Fc^2^)/3'
_refine_ls_weighting_scheme calc
_refine_ls_wR_factor_gt 0.1962
_refine_ls_wR_factor_ref 0.2196
_reflns_Friedel_coverage 0.000
_reflns_number_gt 4276
_reflns_number_total 6907
_reflns_threshold_expression 'I > 2\s(I)'
_cod_data_source_file c9ob01474h2.cif
_cod_data_source_block 1l
_cod_depositor_comments 'Adding full bibliography for 7157016--7157029.cif.'
_cod_database_code 7157019
_shelx_shelxl_version_number 2014/7
_shelx_space_group_comment
;
The symmetry employed for this shelxl refinement is uniquely defined
by the following loop, which should always be used as a source of
symmetry information in preference to the above space-group names.
They are only intended as comments.
;
_shelx_estimated_absorpt_t_min 0.977
_shelx_estimated_absorpt_t_max 0.982

loop_
_space_group_symop_operation_xyz
'x, y, z'
'-x, y+1/2, -z+1/2'
'-x, -y, -z'
'x, -y-1/2, z-1/2'

loop_
_atom_site_label
_atom_site_type_symbol
_atom_site_fract_x
_atom_site_fract_y
_atom_site_fract_z
_atom_site_U_iso_or_equiv
_atom_site_adp_type
_atom_site_occupancy
_atom_site_site_symmetry_order
_atom_site_calc_flag
_atom_site_refinement_flags_posn
_atom_site_refinement_flags_adp
_atom_site_refinement_flags_occupancy
_atom_site_disorder_assembly
_atom_site_disorder_group
C1 C -0.0533(3) 0.9780(2) 0.24240(11) 0.0428(7) Uani 1 1 d . . . . .
C2 C -0.0347(4) 1.0022(3) 0.29364(12) 0.0593(9) Uani 1 1 d . . . . .
H2 H -0.0944 0.9729 0.3173 0.071 Uiso 1 1 calc R U . . .
C3 C 0.0748(4) 1.0710(3) 0.30849(13) 0.0654(10) Uani 1 1 d . . . . .
H3 H 0.0889 1.0890 0.3427 0.078 Uiso 1 1 calc R U . . .
C4 C 0.1633(4) 1.1133(3) 0.27365(13) 0.0572(8) Uani 1 1 d . . . . .
H4 H 0.2377 1.1585 0.2847 0.069 Uiso 1 1 calc R U . . .
C5 C 0.1442(3) 1.0902(2) 0.22225(11) 0.0435(7) Uani 1 1 d . . . . .
H5 H 0.2050 1.1194 0.1989 0.052 Uiso 1 1 calc R U . . .
C6 C 0.0338(3) 1.0231(2) 0.20622(10) 0.0358(6) Uani 1 1 d . . . . .
C7 C -0.0202(3) 0.9851(2) 0.15452(10) 0.0360(6) Uani 1 1 d . . . . .
C8 C -0.1371(3) 0.9025(2) 0.16741(13) 0.0448(7) Uani 1 1 d . . . . .
C9 C -0.0895(3) 1.0793(2) 0.12078(10) 0.0396(6) Uani 1 1 d . . . . .
H9 H -0.1448 1.0396 0.0943 0.048 Uiso 1 1 calc R U . . .
C10 C -0.1945(3) 1.1539(2) 0.14598(10) 0.0395(6) Uani 1 1 d . . . . .
C11 C -0.3335(3) 1.1198(3) 0.14334(13) 0.0571(8) Uani 1 1 d . . . . .
H11 H -0.3568 1.0542 0.1262 0.069 Uiso 1 1 calc R U . . .
C12 C -0.4379(3) 1.1794(3) 0.16509(14) 0.0620(9) Uani 1 1 d . . . . .
H12 H -0.5299 1.1534 0.1642 0.074 Uiso 1 1 calc R U . . .
C13 C -0.4034(3) 1.2784(2) 0.18822(11) 0.0462(7) Uani 1 1 d . . . . .
C14 C -0.2672(3) 1.3157(3) 0.19236(13) 0.0568(8) Uani 1 1 d . . . . .
H14 H -0.2454 1.3826 0.2086 0.068 Uiso 1 1 calc R U . . .
C15 C -0.1629(3) 1.2511(3) 0.17173(12) 0.0507(8) Uani 1 1 d . . . . .
H15 H -0.0698 1.2740 0.1754 0.061 Uiso 1 1 calc R U . . .
C16 C 0.0866(3) 0.9416(2) 0.11701(10) 0.0370(6) Uani 1 1 d . . . . .
H16 H 0.0363 0.9067 0.0880 0.044 Uiso 1 1 calc R U . . .
C17 C 0.2019(3) 0.8650(2) 0.13652(10) 0.0356(6) Uani 1 1 d . . . . .
C18 C 0.1782(3) 0.7853(2) 0.17327(11) 0.0439(7) Uani 1 1 d . . . . .
H18 H 0.0891 0.7779 0.1860 0.053 Uiso 1 1 calc R U . . .
C19 C 0.2860(3) 0.7162(3) 0.19137(12) 0.0509(7) Uani 1 1 d . . . . .
H19 H 0.2683 0.6615 0.2153 0.061 Uiso 1 1 calc R U . . .
C20 C 0.4175(3) 0.7288(3) 0.17397(12) 0.0538(8) Uani 1 1 d . . . . .
H20 H 0.4904 0.6838 0.1865 0.065 Uiso 1 1 calc R U . . .
C21 C 0.4429(3) 0.8091(3) 0.13734(11) 0.0496(7) Uani 1 1 d . . . . .
H21 H 0.5337 0.8188 0.1264 0.060 Uiso 1 1 calc R U . . .
C22 C 0.3354(3) 0.8749(2) 0.11676(10) 0.0396(6) Uani 1 1 d . . . . .
C23 C 0.3602(3) 0.9512(2) 0.07216(10) 0.0405(6) Uani 1 1 d . . . . .
H23 H 0.4533 0.9853 0.0766 0.049 Uiso 1 1 calc R U . . .
C24 C 0.2501(3) 1.0429(3) 0.06264(10) 0.0454(7) Uani 1 1 d . . . . .
H24 H 0.2976 1.1151 0.0612 0.054 Uiso 1 1 calc R U . . .
C25 C 0.0362(3) 1.1298(2) 0.09259(11) 0.0469(7) Uani 1 1 d . . . . .
H25A H 0.0118 1.1370 0.0562 0.056 Uiso 0.679(18) 1 calc R U P A 1
H25B H 0.0090 1.1253 0.0563 0.056 Uiso 0.321(18) 1 calc R U P A 2
C26 C 0.1060(15) 1.2369(16) 0.1126(7) 0.056(3) Uani 0.679(18) 1 d . . P A 1
N4 N 0.1655(12) 1.3169(6) 0.1248(4) 0.082(3) Uani 0.679(18) 1 d . . P A 1
C26' C 0.071(4) 1.241(4) 0.1013(15) 0.056(3) Uani 0.321(18) 1 d . . P A 2
N4' N 0.103(2) 1.3278(16) 0.1051(9) 0.082(3) Uani 0.321(18) 1 d . . P A 2
C27 C 0.3497(3) 0.8914(3) 0.02139(11) 0.0479(7) Uani 1 1 d . . . . .
C28 C 0.4384(4) 0.7973(3) 0.00553(11) 0.0517(8) Uani 1 1 d . . . . .
C29 C 0.5770(4) 0.7863(3) 0.02312(13) 0.0559(8) Uani 1 1 d . . . . .
H29 H 0.6153 0.8381 0.0460 0.067 Uiso 1 1 calc R U . . .
C30 C 0.6586(4) 0.6990(3) 0.00696(14) 0.0643(9) Uani 1 1 d . . . . .
H30 H 0.7510 0.6912 0.0191 0.077 Uiso 1 1 calc R U . . .
C31 C 0.6002(4) 0.6225(3) -0.02796(13) 0.0640(10) Uani 1 1 d . . . . .
C32 C 0.6452(6) 0.4661(3) -0.08113(17) 0.0958(15) Uani 1 1 d . . . . .
H32A H 0.5596 0.4299 -0.0725 0.144 Uiso 1 1 calc R U . . .
H32B H 0.7163 0.4111 -0.0863 0.144 Uiso 1 1 calc R U . . .
H32C H 0.6295 0.5084 -0.1118 0.144 Uiso 1 1 calc R U . . .
C33 C 0.4661(4) 0.6329(3) -0.04604(13) 0.0666(10) Uani 1 1 d . . . . .
H33 H 0.4289 0.5823 -0.0697 0.080 Uiso 1 1 calc R U . . .
C34 C 0.3839(4) 0.7202(3) -0.02894(13) 0.0650(9) Uani 1 1 d . . . . .
H34 H 0.2911 0.7267 -0.0409 0.078 Uiso 1 1 calc R U . . .
N1 N -0.1534(3) 0.9095(2) 0.21797(10) 0.0529(7) Uani 1 1 d . . . . .
H1 H -0.2185 0.8755 0.2335 0.063 Uiso 1 1 calc R U . . .
N2 N -0.5133(3) 1.3435(3) 0.21119(13) 0.0723(6) Uani 1 1 d . U . . .
N3 N 0.1483(2) 1.04685(18) 0.10069(8) 0.0392(5) Uani 1 1 d . . . . .
N5 N 0.2536(3) 0.9286(3) -0.00889(10) 0.0637(8) Uani 1 1 d . . . . .
O1 O -0.2051(2) 0.8469(2) 0.13717(10) 0.0656(7) Uani 1 1 d . . . . .
O2 O -0.6243(3) 1.2995(2) 0.21905(11) 0.0786(7) Uani 1 1 d . U . . .
O3 O -0.4882(3) 1.4396(2) 0.22331(13) 0.0945(7) Uani 1 1 d . U . . .
O4 O 0.1834(2) 1.0187(2) 0.01318(8) 0.0682(7) Uani 1 1 d . . . . .
O5 O 0.6898(3) 0.5382(2) -0.04109(11) 0.0830(8) Uani 1 1 d . . . . .

loop_
_atom_site_aniso_label
_atom_site_aniso_U_11
_atom_site_aniso_U_22
_atom_site_aniso_U_33
_atom_site_aniso_U_23
_atom_site_aniso_U_13
_atom_site_aniso_U_12
C1 0.0431(16) 0.0354(14) 0.0512(16) 0.0074(12) 0.0168(13) 0.0073(12)
C2 0.074(2) 0.0551(19) 0.0505(18) 0.0138(16) 0.0274(17) 0.0231(18)
C3 0.091(3) 0.061(2) 0.0437(17) -0.0030(16) -0.0004(18) 0.025(2)
C4 0.066(2) 0.0457(18) 0.059(2) -0.0057(15) -0.0148(17) 0.0086(15)
C5 0.0437(16) 0.0383(15) 0.0484(16) 0.0008(13) 0.0014(13) -0.0017(12)
C6 0.0347(14) 0.0330(13) 0.0402(14) 0.0031(11) 0.0076(11) 0.0033(11)
C7 0.0286(13) 0.0354(14) 0.0445(14) 0.0009(11) 0.0078(11) -0.0033(10)
C8 0.0257(13) 0.0384(15) 0.071(2) -0.0001(14) 0.0074(13) -0.0021(12)
C9 0.0361(14) 0.0418(15) 0.0410(14) -0.0024(12) 0.0014(11) 0.0044(12)
C10 0.0358(15) 0.0449(16) 0.0380(14) 0.0030(12) 0.0035(11) 0.0052(12)
C11 0.0362(16) 0.060(2) 0.075(2) -0.0257(17) 0.0021(15) 0.0005(14)
C12 0.0306(15) 0.075(2) 0.080(2) -0.0205(19) 0.0040(15) 0.0011(15)
C13 0.0411(16) 0.0486(17) 0.0498(16) 0.0048(14) 0.0126(13) 0.0096(13)
C14 0.0548(19) 0.0437(17) 0.074(2) -0.0083(15) 0.0258(16) -0.0058(14)
C15 0.0361(15) 0.0498(17) 0.0672(19) -0.0087(15) 0.0144(14) -0.0065(13)
C16 0.0272(13) 0.0417(15) 0.0423(14) -0.0044(12) 0.0059(11) -0.0050(11)
C17 0.0313(13) 0.0379(14) 0.0379(13) -0.0075(11) 0.0036(11) -0.0021(11)
C18 0.0384(15) 0.0423(16) 0.0517(16) 0.0016(13) 0.0099(13) -0.0019(12)
C19 0.0574(19) 0.0468(17) 0.0488(17) 0.0061(14) 0.0040(14) 0.0058(14)
C20 0.0462(18) 0.062(2) 0.0525(17) -0.0022(15) -0.0045(14) 0.0130(15)
C21 0.0321(15) 0.070(2) 0.0462(16) -0.0058(15) 0.0007(12) 0.0030(14)
C22 0.0329(14) 0.0487(16) 0.0374(14) -0.0085(12) 0.0036(11) -0.0019(12)
C23 0.0306(13) 0.0480(16) 0.0439(15) -0.0036(12) 0.0121(11) -0.0076(12)
C24 0.0420(16) 0.0534(17) 0.0417(15) 0.0020(13) 0.0122(12) -0.0024(13)
C25 0.0511(17) 0.0471(17) 0.0438(15) 0.0056(13) 0.0177(13) 0.0094(14)
C26 0.055(8) 0.045(2) 0.072(8) 0.011(5) 0.032(5) 0.003(5)
N4 0.085(6) 0.054(3) 0.109(7) -0.010(4) 0.048(5) -0.020(4)
C26' 0.055(8) 0.045(2) 0.072(8) 0.011(5) 0.032(5) 0.003(5)
N4' 0.085(6) 0.054(3) 0.109(7) -0.010(4) 0.048(5) -0.020(4)
C27 0.0468(17) 0.0584(19) 0.0395(15) 0.0016(14) 0.0128(13) -0.0034(14)
C28 0.064(2) 0.0517(18) 0.0404(16) 0.0015(14) 0.0152(14) -0.0023(15)
C29 0.059(2) 0.0521(18) 0.0588(19) -0.0050(15) 0.0235(16) -0.0058(15)
C30 0.061(2) 0.059(2) 0.074(2) 0.0008(18) 0.0252(18) 0.0024(17)
C31 0.087(3) 0.0495(19) 0.057(2) -0.0006(16) 0.030(2) 0.0000(18)
C32 0.144(4) 0.060(2) 0.086(3) -0.022(2) 0.043(3) -0.001(3)
C33 0.087(3) 0.058(2) 0.056(2) -0.0032(16) 0.0108(19) -0.0044(19)
C34 0.078(2) 0.064(2) 0.0541(19) -0.0050(17) 0.0049(17) -0.0026(19)
N1 0.0420(14) 0.0474(14) 0.0713(18) 0.0090(13) 0.0271(13) -0.0037(11)
N2 0.0554(12) 0.0656(12) 0.0983(15) -0.0110(12) 0.0313(12) 0.0104(11)
N3 0.0373(12) 0.0358(12) 0.0459(12) 0.0041(10) 0.0161(10) 0.0005(10)
N5 0.0671(18) 0.083(2) 0.0419(14) -0.0049(14) 0.0091(14) 0.0069(16)
O1 0.0389(12) 0.0587(14) 0.0995(18) -0.0131(13) 0.0046(12) -0.0157(11)
O2 0.0501(11) 0.0837(14) 0.1038(16) -0.0189(13) 0.0272(12) 0.0078(10)
O3 0.0770(14) 0.0664(13) 0.1430(19) -0.0183(14) 0.0391(14) 0.0101(11)
O4 0.0597(14) 0.1000(19) 0.0453(12) -0.0001(12) 0.0081(10) 0.0272(13)
O5 0.106(2) 0.0587(15) 0.0868(18) -0.0088(14) 0.0353(16) 0.0092(15)

loop_
_atom_type_symbol
_atom_type_description
_atom_type_scat_dispersion_real
_atom_type_scat_dispersion_imag
_atom_type_scat_source
C C 0.0033 0.0016 'International Tables Vol C Tables 4.2.6.8 and 6.1.1.4'
H H 0.0000 0.0000 'International Tables Vol C Tables 4.2.6.8 and 6.1.1.4'
N N 0.0061 0.0033 'International Tables Vol C Tables 4.2.6.8 and 6.1.1.4'
O O 0.0106 0.0060 'International Tables Vol C Tables 4.2.6.8 and 6.1.1.4'

loop_
_geom_angle_atom_site_label_1
_geom_angle_atom_site_label_2
_geom_angle_atom_site_label_3
_geom_angle
C2 C1 N1 129.1(3)
C2 C1 C6 121.8(3)
N1 C1 C6 109.2(2)
C3 C2 C1 117.9(3)
C3 C2 H2 121.0
C1 C2 H2 121.0
C4 C3 C2 121.0(3)
C4 C3 H3 119.5
C2 C3 H3 119.5
C3 C4 C5 121.3(3)
C3 C4 H4 119.4
C5 C4 H4 119.4
C6 C5 C4 119.0(3)
C6 C5 H5 120.5
C4 C5 H5 120.5
C5 C6 C1 119.1(3)
C5 C6 C7 133.0(2)
C1 C6 C7 107.9(2)
C6 C7 C16 118.1(2)
C6 C7 C8 102.7(2)
C16 C7 C8 115.2(2)
C6 C7 C9 114.4(2)
C16 C7 C9 99.0(2)
C8 C7 C9 107.3(2)
O1 C8 N1 127.2(3)
O1 C8 C7 125.8(3)
N1 C8 C7 106.9(2)
C10 C9 C25 120.9(2)
C10 C9 C7 116.7(2)
C25 C9 C7 103.7(2)
C10 C9 H9 104.6
C25 C9 H9 104.6
C7 C9 H9 104.6
C15 C10 C11 117.7(3)
C15 C10 C9 125.5(2)
C11 C10 C9 116.8(3)
C12 C11 C10 122.3(3)
C12 C11 H11 118.9
C10 C11 H11 118.9
C11 C12 C13 118.3(3)
C11 C12 H12 120.9
C13 C12 H12 120.9
C12 C13 C14 121.8(3)
C12 C13 N2 119.1(3)
C14 C13 N2 119.0(3)
C13 C14 C15 118.5(3)
C13 C14 H14 120.8
C15 C14 H14 120.8
C10 C15 C14 121.3(3)
C10 C15 H15 119.3
C14 C15 H15 119.3
N3 C16 C17 109.3(2)
N3 C16 C7 100.3(2)
C17 C16 C7 118.8(2)
N3 C16 H16 109.3
C17 C16 H16 109.3
C7 C16 H16 109.3
C18 C17 C22 119.6(3)
C18 C17 C16 121.5(2)
C22 C17 C16 118.9(2)
C17 C18 C19 120.8(3)
C17 C18 H18 119.6
C19 C18 H18 119.6
C20 C19 C18 119.8(3)
C20 C19 H19 120.1
C18 C19 H19 120.1
C19 C20 C21 119.9(3)
C19 C20 H20 120.0
C21 C20 H20 120.0
C22 C21 C20 121.2(3)
C22 C21 H21 119.4
C20 C21 H21 119.4
C21 C22 C17 118.4(3)
C21 C22 C23 120.7(2)
C17 C22 C23 120.8(2)
C22 C23 C27 112.9(2)
C22 C23 C24 115.6(2)
C27 C23 C24 100.1(2)
C22 C23 H23 109.3
C27 C23 H23 109.3
C24 C23 H23 109.3
N3 C24 O4 110.5(2)
N3 C24 C23 113.0(2)
O4 C24 C23 105.9(2)
N3 C24 H24 109.1
O4 C24 H24 109.1
C23 C24 H24 109.1
C26' C25 N3 117.3(13)
N3 C25 C26 102.5(6)
C26' C25 C9 118.6(18)
N3 C25 C9 103.6(2)
C26 C25 C9 119.7(7)
N3 C25 H25A 110.1
C26 C25 H25A 110.1
C9 C25 H25A 110.1
C26' C25 H25B 105.4
N3 C25 H25B 105.4
C9 C25 H25B 105.4
N4 C26 C25 174.9(16)
N4' C26' C25 175(4)
N5 C27 C28 119.8(3)
N5 C27 C23 114.0(3)
C28 C27 C23 126.3(3)
C34 C28 C29 118.8(3)
C34 C28 C27 119.5(3)
C29 C28 C27 121.7(3)
C30 C29 C28 120.6(3)
C30 C29 H29 119.7
C28 C29 H29 119.7
C29 C30 C31 119.1(3)
C29 C30 H30 120.4
C31 C30 H30 120.4
C33 C31 O5 124.5(3)
C33 C31 C30 121.0(3)
O5 C31 C30 114.4(4)
O5 C32 H32A 109.5
O5 C32 H32B 109.5
H32A C32 H32B 109.5
O5 C32 H32C 109.5
H32A C32 H32C 109.5
H32B C32 H32C 109.5
C31 C33 C34 119.5(4)
C31 C33 H33 120.3
C34 C33 H33 120.3
C28 C34 C33 121.0(4)
C28 C34 H34 119.5
C33 C34 H34 119.5
C8 N1 C1 112.7(2)
C8 N1 H1 123.6
C1 N1 H1 123.6
O2 N2 O3 122.3(3)
O2 N2 C13 119.0(3)
O3 N2 C13 118.6(3)
C24 N3 C16 118.1(2)
C24 N3 C25 115.7(2)
C16 N3 C25 109.2(2)
C27 N5 O4 110.7(2)
N5 O4 C24 108.9(2)
C31 O5 C32 117.8(3)

loop_
_geom_bond_atom_site_label_1
_geom_bond_atom_site_label_2
_geom_bond_distance
C1 C2 1.384(4)
C1 N1 1.397(4)
C1 C6 1.398(4)
C2 C3 1.375(5)
C2 H2 0.9300
C3 C4 1.369(5)
C3 H3 0.9300
C4 C5 1.386(4)
C4 H4 0.9300
C5 C6 1.378(4)
C5 H5 0.9300
C6 C7 1.506(4)
C7 C16 1.538(4)
C7 C8 1.541(4)
C7 C9 1.568(4)
C8 O1 1.207(4)
C8 N1 1.348(4)
C9 C10 1.516(4)
C9 C25 1.557(4)
C9 H9 0.9800
C10 C15 1.377(4)
C10 C11 1.386(4)
C11 C12 1.370(4)
C11 H11 0.9300
C12 C13 1.370(5)
C12 H12 0.9300
C13 C14 1.374(4)
C13 N2 1.458(4)
C14 C15 1.389(4)
C14 H14 0.9300
C15 H15 0.9300
C16 N3 1.465(3)
C16 C17 1.507(4)
C16 H16 0.9800
C17 C18 1.386(4)
C17 C22 1.399(4)
C18 C19 1.389(4)
C18 H18 0.9300
C19 C20 1.361(5)
C19 H19 0.9300
C20 C21 1.391(5)
C20 H20 0.9300
C21 C22 1.387(4)
C21 H21 0.9300
C22 C23 1.516(4)
C23 C27 1.516(4)
C23 C24 1.535(4)
C23 H23 0.9800
C24 N3 1.424(3)
C24 O4 1.454(4)
C24 H24 0.9800
C25 C26' 1.39(5)
C25 N3 1.470(4)
C25 C26 1.53(2)
C25 H25A 0.9800
C25 H25B 0.9800
C26 N4 1.15(2)
C26' N4' 1.09(5)
C27 N5 1.270(4)
C27 C28 1.482(4)
C28 C34 1.382(5)
C28 C29 1.388(5)
C29 C30 1.383(5)
C29 H29 0.9300
C30 C31 1.399(5)
C30 H30 0.9300
C31 C33 1.352(5)
C31 O5 1.378(4)
C32 O5 1.415(5)
C32 H32A 0.9600
C32 H32B 0.9600
C32 H32C 0.9600
C33 C34 1.394(5)
C33 H33 0.9300
C34 H34 0.9300
N1 H1 0.8600
N2 O2 1.208(4)
N2 O3 1.219(4)
N5 O4 1.411(4)

loop_
_geom_hbond_atom_site_label_D
_geom_hbond_atom_site_label_H
_geom_hbond_atom_site_label_A
_geom_hbond_distance_DH
_geom_hbond_distance_HA
_geom_hbond_distance_DA
_geom_hbond_angle_DHA
_geom_hbond_site_symmetry_A
N1 H1 O2 0.86 2.19 3.045(3) 173.3 2_445
